data_7203162
loop_
_publ_author_name
'Bettington, Sylvia'
'Tavasli, Mustafa'
'Bryce, Martin R.'
'Batsanov, Andrei S.'
'Thompson, Amber L.'
'Al Attar, Hameed A.'
'Dias, Fernando B.'
'Monkman, Andrew P.'

_publ_section_title
;
 Bridged diiridium complexes for electrophosphorescent OLEDs:
 synthesis, X-ray crystal structures, photophysics, and devices
;
_journal_issue 11
_journal_name_full 'Journal of Materials Chemistry'
_journal_page_first 1046
_journal_paper_doi 10.1039/b515258e
_journal_volume 16
_journal_year 2006
_chemical_formula_moiety 'C63 H78 Ir N3 O2 S,2(C2 H6 O S)'
_chemical_formula_sum 'C67 H90 Ir N3 O4 S3'
_chemical_formula_weight 1289.80
_chemical_name_systematic
;
bis(9,9,-dihexyl-2-pyridin-2-yl)fluorene-C^2^,N')-
dimethylsulphoxide iridium(III) isocyanate,
bis-dimethylsulphoxide solvate
;
_space_group_IT_number 2
_symmetry_cell_setting triclinic
_symmetry_space_group_name_Hall '-P 1'
_symmetry_space_group_name_H-M 'P -1'
_atom_sites_solution_hydrogens geom
_atom_sites_solution_primary direct
_atom_sites_solution_secondary difmap
_audit_creation_method SHELXL-97
_cell_angle_alpha 77.58(1)
_cell_angle_beta 70.27(1)
_cell_angle_gamma 79.47(1)
_cell_formula_units_Z 2
_cell_length_a 14.403(4)
_cell_length_b 15.041(4)
_cell_length_c 16.055(4)
_cell_measurement_reflns_used 7868
_cell_measurement_temperature 120(2)
_cell_measurement_theta_max 30.50
_cell_measurement_theta_min 2.33
_cell_volume 3174.2(15)
_computing_cell_refinement 'SMART version 5.625 (Bruker, 2001)'
_computing_data_collection 'SMART version 5.625 (Bruker, 2001)'
_computing_data_reduction 'SAINT version 6.28A (Bruker, 2002)'
_computing_molecular_graphics 'SHELXTL version 5.10 (Bruker, 1997)'
_computing_publication_material 'SHELXTL version 5.10 (Bruker, 1997)'
_computing_structure_refinement 'SHELXTL version 6.12 (Bruker, 2001)'
_computing_structure_solution 'SHELXTL version 6.12 (Bruker, 2001)'
_diffrn_ambient_temperature 120(2)
_diffrn_detector_area_resol_mean 8
_diffrn_measured_fraction_theta_full 0.993
_diffrn_measured_fraction_theta_max 0.993
_diffrn_measurement_device_type 'ProteumM APEX CCD area detector'
_diffrn_measurement_method '\w scans'
_diffrn_radiation_monochromator graphite
_diffrn_radiation_source '60W microfocus Bede Microsource with glass polycapillary optics'
_diffrn_radiation_type MoK\a
_diffrn_radiation_wavelength 0.71073
_diffrn_reflns_av_R_equivalents 0.0229
_diffrn_reflns_av_sigmaI/netI 0.0269
_diffrn_reflns_limit_h_max 20
_diffrn_reflns_limit_h_min -20
_diffrn_reflns_limit_k_max 21
_diffrn_reflns_limit_k_min -20
_diffrn_reflns_limit_l_max 22
_diffrn_reflns_limit_l_min -22
_diffrn_reflns_number 51421
_diffrn_reflns_theta_full 30.00
_diffrn_reflns_theta_max 30.00
_diffrn_reflns_theta_min 2.70
_exptl_absorpt_coefficient_mu 2.250
_exptl_absorpt_correction_T_max 0.7734
_exptl_absorpt_correction_T_min 0.5183
_exptl_absorpt_correction_type integration
_exptl_absorpt_process_details 'XPREP v.6.12 (Bruker AXS,2001), R(int)=0.054 before correction'
_exptl_crystal_colour yellow
_exptl_crystal_density_diffrn 1.349
_exptl_crystal_density_meas ?
_exptl_crystal_density_method 'not measured'
_exptl_crystal_description prism
_exptl_crystal_F_000 1340
_exptl_crystal_size_max 0.38
_exptl_crystal_size_mid 0.18
_exptl_crystal_size_min 0.14
_refine_diff_density_max 1.395
_refine_diff_density_min -1.021
_refine_diff_density_rms 0.084
_refine_ls_extinction_method none
_refine_ls_goodness_of_fit_ref 1.049
_refine_ls_hydrogen_treatment constr
_refine_ls_matrix_type full
_refine_ls_number_parameters 725
_refine_ls_number_reflns 18390
_refine_ls_number_restraints 0
_refine_ls_restrained_S_all 1.049
_refine_ls_R_factor_all 0.0270
_refine_ls_R_factor_gt 0.0239
_refine_ls_shift/su_max 0.005
_refine_ls_shift/su_mean 0.000
_refine_ls_structure_factor_coef Fsqd
_refine_ls_weighting_details 'calc w=1/[\s^2^(Fo^2^)+(0.0313P)^2^+2.4326P] where P=(Fo^2^+2Fc^2^)/3'
_refine_ls_weighting_scheme calc
_refine_ls_wR_factor_gt 0.0609
_refine_ls_wR_factor_ref 0.0627
_reflns_number_gt 17101
_reflns_number_total 18390
_reflns_threshold_expression I>2\s(I)
_cod_data_source_file b515258e.txt
_cod_data_source_block (5)
_cod_depositor_comments
;
The following automatic conversions were performed:
'_symmetry_cell_setting' value 'Triclinic' changed to 'triclinic'
according to '/home/adriana/struct/CIF-dictionaries/cif_core.dic'
dictionary named 'cif_core.dic' version 2.4.1 from 2010-06-29.

Automatic conversion script
Id: cif_fix_enum 1555 2011-01-17 13:19:09Z saulius 

The following automatic conversions were performed:

'_exptl_crystal_density_meas' value 'not measured ' was changed to
'?' - the value is perceived as not measured.

Automatic conversion script
Id: cif_fix_values 3008 2015-01-20 13:52:24Z robertas 
;
_cod_original_sg_symbol_H-M P-1
_cod_database_code 7203162

loop_
_symmetry_equiv_pos_as_xyz
'x, y, z'
'-x, -y, -z'

loop_
_atom_site_label
_atom_site_type_symbol
_atom_site_fract_x
_atom_site_fract_y
_atom_site_fract_z
_atom_site_U_iso_or_equiv
_atom_site_adp_type
_atom_site_occupancy
_atom_site_symmetry_multiplicity
_atom_site_calc_flag
_atom_site_refinement_flags
_atom_site_disorder_assembly
_atom_site_disorder_group
Ir Ir 0.223892(5) 0.623785(4) 0.557445(4) 0.01463(2) Uani 1 1 d . . .
S1 S 0.12746(3) 0.58615(3) 0.70977(3) 0.02063(9) Uani 1 1 d . . .
O1 O 0.02293(12) 0.56795(13) 0.73246(11) 0.0337(4) Uani 1 1 d . . .
O2 O 0.25285(16) 0.32075(12) 0.57891(16) 0.0475(5) Uani 1 1 d . . .
N1 N 0.11762(12) 0.62799(11) 0.49614(11) 0.0185(3) Uani 1 1 d . . .
N2 N 0.34658(11) 0.62826(10) 0.59347(10) 0.0159(3) Uani 1 1 d . . .
N3 N 0.25411(13) 0.48051(12) 0.55128(11) 0.0223(3) Uani 1 1 d . . .
C1 C 0.30713(15) 0.65649(14) 0.27243(13) 0.0224(4) Uani 1 1 d . . .
H1 H 0.2742 0.6495 0.2324 0.027 Uiso 1 1 d R . .
C2 C 0.25878(14) 0.64481(12) 0.36541(13) 0.0186(3) Uani 1 1 d . . .
C3 C 0.30650(13) 0.65261(12) 0.42668(12) 0.0158(3) Uani 1 1 d . . .
C4 C 0.40409(14) 0.67534(12) 0.39219(12) 0.0172(3) Uani 1 1 d . . .
H4 H 0.4381 0.6816 0.4316 0.021 Uiso 1 1 d R . .
C5 C 0.62590(16) 0.73058(15) 0.27672(14) 0.0259(4) Uani 1 1 d . . .
H5 H 0.6178 0.7245 0.3388 0.031 Uiso 1 1 d R . .
C6 C 0.71421(17) 0.75516(17) 0.21203(16) 0.0328(5) Uani 1 1 d . . .
H6 H 0.7672 0.7654 0.2301 0.039 Uiso 1 1 d R . .
C7 C 0.72527(18) 0.76467(18) 0.12081(16) 0.0362(5) Uani 1 1 d . . .
H7 H 0.7854 0.7824 0.0775 0.043 Uiso 1 1 d R . .
C8 C 0.64968(18) 0.74861(17) 0.09247(15) 0.0328(5) Uani 1 1 d . . .
H8 H 0.6580 0.7546 0.0304 0.039 Uiso 1 1 d R . .
C9 C 0.47073(16) 0.69669(15) 0.14327(13) 0.0244(4) Uani 1 1 d . . .
C10 C 0.40355(15) 0.67858(13) 0.24001(12) 0.0210(4) Uani 1 1 d . . .
C11 C 0.45070(14) 0.68863(12) 0.30023(12) 0.0187(3) Uani 1 1 d . . .
C12 C 0.55027(15) 0.71513(13) 0.24831(13) 0.0215(4) Uani 1 1 d . . .
C13 C 0.56137(16) 0.72333(15) 0.15680(13) 0.0249(4) Uani 1 1 d . . .
C14 C 0.15402(14) 0.63024(13) 0.40548(13) 0.0194(3) Uani 1 1 d . . .
C15 C 0.09141(16) 0.62388(15) 0.35749(15) 0.0261(4) Uani 1 1 d . . .
H15 H 0.1178 0.6229 0.2949 0.031 Uiso 1 1 d R . .
C16 C -0.00879(17) 0.61885(17) 0.40043(16) 0.0317(5) Uani 1 1 d . . .
H16 H -0.0517 0.6145 0.3681 0.038 Uiso 1 1 d R . .
C17 C -0.04551(16) 0.61983(17) 0.49206(16) 0.0304(4) Uani 1 1 d . . .
H17 H -0.1144 0.6181 0.5231 0.036 Uiso 1 1 d R . .
C18 C 0.01941(15) 0.62322(14) 0.53774(14) 0.0241(4) Uani 1 1 d . . .
H18 H -0.0061 0.6225 0.6007 0.029 Uiso 1 1 d R . .
C19 C 0.42219(18) 0.77447(16) 0.08564(14) 0.0305(5) Uani 1 1 d . . .
H191 H 0.4693 0.7842 0.0241 0.040 Uiso 1 1 d R . .
H192 H 0.3621 0.7545 0.0819 0.040 Uiso 1 1 d R . .
C20 C 0.3932(2) 0.86616(16) 0.12007(16) 0.0352(5) Uani 1 1 d . . .
H201 H 0.3667 0.8540 0.1864 0.046 Uiso 1 1 d R . .
H202 H 0.4533 0.8974 0.1035 0.046 Uiso 1 1 d R . .
C21 C 0.3154(3) 0.9281(2) 0.0860(3) 0.0571(8) Uani 1 1 d . . .
H211 H 0.2559 0.8962 0.1019 0.074 Uiso 1 1 d R . .
H212 H 0.3425 0.9404 0.0198 0.074 Uiso 1 1 d R . .
C22 C 0.2847(2) 1.0207(2) 0.1193(2) 0.0485(7) Uani 1 1 d . . .
H221 H 0.2803 1.0104 0.1834 0.063 Uiso 1 1 d R . .
H222 H 0.3360 1.0622 0.0859 0.063 Uiso 1 1 d R . .
C23 C 0.1881(3) 1.0653(2) 0.1093(3) 0.0579(8) Uani 1 1 d . . .
H231 H 0.1930 1.0757 0.0450 0.075 Uiso 1 1 d R . .
H232 H 0.1373 1.0231 0.1420 0.075 Uiso 1 1 d R . .
C24 C 0.1537(3) 1.1557(2) 0.1421(2) 0.0545(8) Uani 1 1 d . . .
H241 H 0.1443 1.1457 0.2066 0.092(9) Uiso 1 1 d R . .
H242 H 0.0906 1.1820 0.1311 0.092(9) Uiso 1 1 d R . .
H243 H 0.2036 1.1980 0.1106 0.092(9) Uiso 1 1 d R . .
C25 C 0.49757(17) 0.60909(15) 0.10013(14) 0.0278(4) Uani 1 1 d . . .
H251 H 0.4354 0.5879 0.1025 0.036 Uiso 1 1 d R . .
H252 H 0.5365 0.6247 0.0362 0.036 Uiso 1 1 d R . .
C26 C 0.55700(19) 0.53090(16) 0.14442(15) 0.0311(5) Uani 1 1 d . . .
H261 H 0.5206 0.5188 0.2094 0.040 Uiso 1 1 d R . .
H262 H 0.6215 0.5505 0.1376 0.040 Uiso 1 1 d R . .
C27 C 0.57664(18) 0.44166(16) 0.10719(16) 0.0315(5) Uani 1 1 d . . .
H271 H 0.5140 0.4139 0.1258 0.041 Uiso 1 1 d R . .
H272 H 0.6004 0.4550 0.0408 0.041 Uiso 1 1 d R . .
C28 C 0.6540(2) 0.37294(17) 0.14083(17) 0.0355(5) Uani 1 1 d . . .
H281 H 0.7151 0.4027 0.1244 0.046 Uiso 1 1 d R . .
H282 H 0.6287 0.3592 0.2071 0.046 Uiso 1 1 d R . .
C29 C 0.6816(2) 0.28248(19) 0.1045(2) 0.0441(6) Uani 1 1 d . . .
H291 H 0.6980 0.2963 0.0384 0.057 Uiso 1 1 d R . .
H292 H 0.7420 0.2495 0.1186 0.057 Uiso 1 1 d R . .
C30 C 0.6015(3) 0.2205(2) 0.1411(2) 0.0505(7) Uani 1 1 d . . .
H301 H 0.5868 0.2040 0.2063 0.073(7) Uiso 1 1 d R . .
H302 H 0.6237 0.1648 0.1139 0.073(7) Uiso 1 1 d R . .
H303 H 0.5414 0.2522 0.1271 0.073(7) Uiso 1 1 d R . .
C31 C 0.27257(14) 0.87117(13) 0.61562(13) 0.0195(3) Uani 1 1 d . . .
H31 H 0.3265 0.8890 0.6271 0.023 Uiso 1 1 d R . .
C32 C 0.27916(13) 0.78468(12) 0.59305(12) 0.0167(3) Uani 1 1 d . . .
C33 C 0.20160(13) 0.75681(12) 0.57195(12) 0.0164(3) Uani 1 1 d . . .
C34 C 0.11535(14) 0.81925(12) 0.57557(12) 0.0181(3) Uani 1 1 d . . .
H34 H 0.0629 0.8042 0.5597 0.022 Uiso 1 1 d R . .
C35 C -0.07239(15) 0.98200(14) 0.61469(14) 0.0242(4) Uani 1 1 d . . .
H35 H -0.0911 0.9352 0.5943 0.029 Uiso 1 1 d R . .
C36 C -0.13974(16) 1.05854(15) 0.63845(15) 0.0290(4) Uani 1 1 d . . .
H36 H -0.2046 1.0642 0.6337 0.035 Uiso 1 1 d R . .
C37 C -0.11262(17) 1.12666(15) 0.66892(16) 0.0309(5) Uani 1 1 d . . .
H37 H -0.1594 1.1782 0.6854 0.037 Uiso 1 1 d R . .
C38 C -0.01769(17) 1.12020(14) 0.67572(16) 0.0298(4) Uani 1 1 d . . .
H38 H 0.0005 1.1672 0.6962 0.036 Uiso 1 1 d R . .
C39 C 0.15748(15) 1.02274(13) 0.65211(14) 0.0233(4) Uani 1 1 d . . .
C40 C 0.18587(14) 0.92994(13) 0.62069(13) 0.0197(3) Uani 1 1 d . . .
C41 C 0.10706(14) 0.90335(13) 0.60240(12) 0.0188(3) Uani 1 1 d . . .
C42 C 0.02234(15) 0.97523(13) 0.62156(13) 0.0210(4) Uani 1 1 d . . .
C43 C 0.04990(15) 1.04430(13) 0.65223(14) 0.0235(4) Uani 1 1 d . . .
C44 C 0.36245(13) 0.71380(12) 0.59765(12) 0.0164(3) Uani 1 1 d . . .
C45 C 0.45280(14) 0.72768(13) 0.60409(14) 0.0214(4) Uani 1 1 d . . .
H45 H 0.4633 0.7868 0.6085 0.026 Uiso 1 1 d R . .
C46 C 0.52711(15) 0.65467(14) 0.60417(15) 0.0246(4) Uani 1 1 d . . .
H46 H 0.5897 0.6642 0.6062 0.030 Uiso 1 1 d R . .
C47 C 0.50960(14) 0.56761(13) 0.60111(13) 0.0219(4) Uani 1 1 d . . .
H47 H 0.5593 0.5167 0.6024 0.026 Uiso 1 1 d R . .
C48 C 0.41847(14) 0.55691(13) 0.59607(12) 0.0186(3) Uani 1 1 d . . .
H48 H 0.4057 0.4975 0.5948 0.022 Uiso 1 1 d R . .
C49 C 0.16659(17) 1.01422(15) 0.74686(15) 0.0275(4) Uani 1 1 d . . .
H491 H 0.2374 0.9977 0.7434 0.036 Uiso 1 1 d R . .
H492 H 0.1446 1.0747 0.7666 0.036 Uiso 1 1 d R . .
C50 C 0.10633(18) 0.94331(16) 0.81733(15) 0.0307(4) Uani 1 1 d . . .
H501 H 0.1257 0.8837 0.7958 0.040 Uiso 1 1 d R . .
H502 H 0.0352 0.9619 0.8229 0.040 Uiso 1 1 d R . .
C51 C 0.11844(18) 0.92972(16) 0.90985(16) 0.0312(5) Uani 1 1 d . . .
H511 H 0.1893 0.9107 0.9053 0.041 Uiso 1 1 d R . .
H512 H 0.0980 0.9886 0.9328 0.041 Uiso 1 1 d R . .
C52 C 0.05590(18) 0.85731(17) 0.97562(15) 0.0322(5) Uani 1 1 d . . .
H521 H 0.0717 0.8009 0.9487 0.042 Uiso 1 1 d R . .
H522 H -0.0151 0.8796 0.9836 0.042 Uiso 1 1 d R . .
C53 C 0.07085(19) 0.83250(18) 1.06764(16) 0.0353(5) Uani 1 1 d . . .
H531 H 0.1403 0.8048 1.0612 0.046 Uiso 1 1 d R . .
H532 H 0.0594 0.8890 1.0937 0.046 Uiso 1 1 d R . .
C54 C 0.0004(2) 0.7653(2) 1.13077(18) 0.0464(6) Uani 1 1 d . . .
H541 H -0.0680 0.7958 1.1444 0.060(6) Uiso 1 1 d R . .
H542 H 0.0175 0.7444 1.1865 0.060(6) Uiso 1 1 d R . .
H543 H 0.0061 0.7125 1.1019 0.060(6) Uiso 1 1 d R . .
C55 C 0.22170(16) 1.09594(14) 0.58605(15) 0.0264(4) Uani 1 1 d . . .
H551 H 0.2925 1.0743 0.5800 0.034 Uiso 1 1 d R . .
H552 H 0.2043 1.1532 0.6117 0.034 Uiso 1 1 d R . .
C56 C 0.20930(16) 1.11760(15) 0.49273(16) 0.0278(4) Uani 1 1 d . . .
H561 H 0.2255 1.0602 0.4674 0.036 Uiso 1 1 d R . .
H562 H 0.1388 1.1405 0.4985 0.036 Uiso 1 1 d R . .
C57 C 0.27393(18) 1.18815(17) 0.42720(17) 0.0333(5) Uani 1 1 d . . .
H571 H 0.3447 1.1646 0.4192 0.043 Uiso 1 1 d R . .
H572 H 0.2594 1.2452 0.4528 0.043 Uiso 1 1 d R . .
C58 C 0.2565(2) 1.2096(2) 0.33580(18) 0.0415(6) Uani 1 1 d . C .
H581 H 0.2767 1.1534 0.3082 0.054 Uiso 1 1 d R . .
H582 H 0.1846 1.2272 0.3448 0.054 Uiso 1 1 d R . .
C59 C 0.3135(3) 1.2865(3) 0.2698(2) 0.0567(8) Uani 1 1 d . . .
H591 H 0.3805 1.2769 0.2720 0.074 Uiso 1 1 d R C .
H592 H 0.3152 1.2835 0.2102 0.074 Uiso 0.67 1 d PR A 1
H593 H 0.2826 1.3434 0.2901 0.074 Uiso 0.33 1 d PR B 2
C60A C 0.2666(3) 1.3845(3) 0.2910(3) 0.0544(12) Uani 0.67 1 d P C 1
H601 H 0.3027 1.4299 0.2459 0.082 Uiso 0.67 1 d PR C 1
H602 H 0.1987 1.3939 0.2914 0.082 Uiso 0.67 1 d PR C 1
H603 H 0.2690 1.3899 0.3487 0.082 Uiso 0.67 1 d PR C 1
C60B C 0.3151(8) 1.2967(7) 0.1809(7) 0.057(2) Uiso 0.33 1 d P C 2
H604 H 0.3457 1.2405 0.1590 0.085 Uiso 0.33 1 d PR C 2
H605 H 0.2486 1.3100 0.1775 0.085 Uiso 0.33 1 d PR C 2
H606 H 0.3528 1.3457 0.1450 0.085 Uiso 0.33 1 d PR C 2
C61 C 0.18948(18) 0.49010(15) 0.76485(14) 0.0298(4) Uani 1 1 d . . .
H611 H 0.1547 0.4817 0.8295 0.036(4) Uiso 1 1 d R . .
H612 H 0.2581 0.5007 0.7538 0.036(4) Uiso 1 1 d R . .
H613 H 0.1896 0.4350 0.7416 0.036(4) Uiso 1 1 d R . .
C62 C 0.12555(18) 0.67025(15) 0.77356(14) 0.0291(4) Uani 1 1 d . . .
H621 H 0.0858 0.7269 0.7562 0.034(4) Uiso 1 1 d R . .
H622 H 0.1936 0.6826 0.7621 0.034(4) Uiso 1 1 d R . .
H623 H 0.0964 0.6473 0.8375 0.034(4) Uiso 1 1 d R . .
C63 C 0.25325(15) 0.40269(14) 0.56497(14) 0.0241(4) Uani 1 1 d . . .
S2 S -0.07652(5) 0.48215(5) 0.93455(4) 0.03813(13) Uani 1 1 d . . .
O3 O -0.10637(18) 0.43646(17) 1.03048(13) 0.0563(6) Uani 1 1 d . . .
C64 C -0.1187(2) 0.6002(2) 0.9370(2) 0.0532(8) Uani 1 1 d . . .
H641 H -0.1883 0.6069 0.9747 0.047(5) Uiso 1 1 d R . .
H642 H -0.1133 0.6324 0.8759 0.047(5) Uiso 1 1 d R . .
H643 H -0.0783 0.6263 0.9618 0.047(5) Uiso 1 1 d R . .
C65 C -0.1668(3) 0.4590(3) 0.8885(2) 0.0552(8) Uani 1 1 d . . .
H651 H -0.1643 0.3926 0.8930 0.081(8) Uiso 1 1 d R . .
H652 H -0.1516 0.4879 0.8253 0.081(8) Uiso 1 1 d R . .
H653 H -0.2334 0.4839 0.9222 0.081(8) Uiso 1 1 d R . .
O4 O 0.52950(15) 1.06766(14) 0.35641(14) 0.0450(4) Uiso 1 1 d . . .
S3A S 0.54006(10) 0.96990(10) 0.33424(9) 0.0386(3) Uani 0.50 1 d P D 1
C66A C 0.4234(8) 0.9325(8) 0.3837(7) 0.096(3) Uiso 0.50 1 d P D 1
H661 H 0.4108 0.9167 0.4487 0.144 Uiso 0.50 1 d PR D 1
H662 H 0.4202 0.8785 0.3602 0.144 Uiso 0.50 1 d PR D 1
H663 H 0.3731 0.9820 0.3707 0.144 Uiso 0.50 1 d PR D 1
C67A C 0.5008(7) 0.9786(6) 0.2500(6) 0.068(2) Uiso 0.50 1 d P D 1
H671 H 0.5513 1.0018 0.1949 0.103 Uiso 0.50 1 d PR D 1
H672 H 0.4394 1.0211 0.2578 0.103 Uiso 0.50 1 d PR D 1
H673 H 0.4878 0.9183 0.2459 0.103 Uiso 0.50 1 d PR D 1
S3B S 0.46356(11) 1.00710(9) 0.35290(15) 0.0585(5) Uani 0.50 1 d P D 2
C66B C 0.4887(5) 0.9016(4) 0.4201(4) 0.0482(13) Uiso 0.50 1 d P D 2
H664 H 0.4519 0.9052 0.4832 0.072 Uiso 0.50 1 d PR D 2
H665 H 0.5601 0.8890 0.4125 0.072 Uiso 0.50 1 d PR D 2
H666 H 0.4677 0.8522 0.4022 0.072 Uiso 0.50 1 d PR D 2
C67B C 0.5525(5) 0.9722(4) 0.2262(4) 0.0451(13) Uiso 0.50 1 d P D 2
H674 H 0.5480 1.0246 0.1789 0.068 Uiso 0.50 1 d PR D 2
H675 H 0.5290 0.9197 0.2157 0.068 Uiso 0.50 1 d PR D 2
H676 H 0.6218 0.9561 0.2256 0.068 Uiso 0.50 1 d PR D 2

loop_
_atom_site_aniso_label
_atom_site_aniso_U_11
_atom_site_aniso_U_22
_atom_site_aniso_U_33
_atom_site_aniso_U_23
_atom_site_aniso_U_13
_atom_site_aniso_U_12
Ir 0.01455(3) 0.01408(3) 0.01593(3) -0.00310(2) -0.00529(2) -0.00154(2)
S1 0.0186(2) 0.0241(2) 0.0174(2) -0.00141(16) -0.00380(16) -0.00365(17)
O1 0.0212(7) 0.0522(10) 0.0251(7) 0.0020(7) -0.0041(6) -0.0139(7)
O2 0.0613(13) 0.0191(8) 0.0782(15) -0.0029(8) -0.0440(12) -0.0077(8)
N1 0.0182(7) 0.0169(7) 0.0221(7) -0.0043(6) -0.0084(6) -0.0012(6)
N2 0.0161(7) 0.0164(7) 0.0157(7) -0.0032(5) -0.0058(5) -0.0005(5)
N3 0.0202(8) 0.0228(8) 0.0230(8) -0.0025(6) -0.0064(6) -0.0025(6)
C1 0.0246(9) 0.0247(9) 0.0212(9) -0.0067(7) -0.0111(7) -0.0001(7)
C2 0.0192(8) 0.0166(8) 0.0215(8) -0.0049(6) -0.0081(7) -0.0004(6)
C3 0.0178(8) 0.0121(7) 0.0191(8) -0.0040(6) -0.0077(6) -0.0001(6)
C4 0.0187(8) 0.0167(8) 0.0175(8) -0.0037(6) -0.0070(6) -0.0019(6)
C5 0.0236(9) 0.0291(10) 0.0234(9) -0.0042(8) -0.0044(8) -0.0046(8)
C6 0.0237(10) 0.0397(12) 0.0321(11) -0.0044(9) -0.0034(9) -0.0085(9)
C7 0.0295(11) 0.0425(13) 0.0286(11) -0.0017(10) 0.0016(9) -0.0100(10)
C8 0.0321(11) 0.0389(12) 0.0199(9) -0.0012(8) -0.0001(8) -0.0055(9)
C9 0.0267(10) 0.0292(10) 0.0156(8) -0.0039(7) -0.0060(7) 0.0000(8)
C10 0.0240(9) 0.0226(9) 0.0163(8) -0.0049(7) -0.0065(7) -0.0001(7)
C11 0.0195(8) 0.0170(8) 0.0187(8) -0.0041(6) -0.0052(7) -0.0004(6)
C12 0.0222(9) 0.0204(9) 0.0192(8) -0.0029(7) -0.0032(7) -0.0024(7)
C13 0.0255(10) 0.0267(10) 0.0191(9) -0.0016(7) -0.0039(7) -0.0031(8)
C14 0.0199(8) 0.0173(8) 0.0234(9) -0.0049(7) -0.0098(7) -0.0006(6)
C15 0.0262(10) 0.0311(10) 0.0265(10) -0.0066(8) -0.0139(8) -0.0038(8)
C16 0.0268(10) 0.0402(12) 0.0358(12) -0.0051(9) -0.0186(9) -0.0072(9)
C17 0.0204(9) 0.0379(12) 0.0357(11) -0.0039(9) -0.0127(8) -0.0056(8)
C18 0.0192(9) 0.0263(10) 0.0285(10) -0.0051(8) -0.0087(8) -0.0039(7)
C19 0.0347(11) 0.0326(11) 0.0213(9) -0.0007(8) -0.0102(8) 0.0018(9)
C20 0.0421(13) 0.0294(11) 0.0306(11) -0.0016(9) -0.0118(10) 0.0013(10)
C21 0.066(2) 0.0431(16) 0.074(2) -0.0133(15) -0.0447(19) 0.0112(14)
C22 0.0488(16) 0.0441(15) 0.0529(17) -0.0048(13) -0.0221(14) 0.0016(12)
C23 0.0538(19) 0.0499(18) 0.072(2) -0.0126(16) -0.0226(17) -0.0029(14)
C24 0.0522(18) 0.0494(17) 0.0535(18) -0.0091(14) -0.0071(14) -0.0023(14)
C25 0.0325(11) 0.0333(11) 0.0182(9) -0.0080(8) -0.0089(8) 0.0010(9)
C26 0.0384(12) 0.0318(11) 0.0257(10) -0.0107(8) -0.0140(9) 0.0039(9)
C27 0.0336(11) 0.0330(11) 0.0300(11) -0.0133(9) -0.0098(9) 0.0005(9)
C28 0.0410(13) 0.0316(12) 0.0351(12) -0.0110(9) -0.0137(10) 0.0030(10)
C29 0.0454(15) 0.0379(13) 0.0477(15) -0.0181(12) -0.0115(12) 0.0056(11)
C30 0.066(2) 0.0374(14) 0.0466(16) -0.0112(12) -0.0145(14) -0.0043(13)
C31 0.0182(8) 0.0192(8) 0.0234(9) -0.0064(7) -0.0081(7) -0.0018(6)
C32 0.0156(8) 0.0172(8) 0.0175(8) -0.0037(6) -0.0056(6) -0.0011(6)
C33 0.0167(8) 0.0169(8) 0.0158(7) -0.0036(6) -0.0048(6) -0.0016(6)
C34 0.0172(8) 0.0179(8) 0.0201(8) -0.0034(6) -0.0074(6) -0.0009(6)
C35 0.0213(9) 0.0242(9) 0.0261(10) -0.0029(7) -0.0087(8) 0.0006(7)
C36 0.0210(9) 0.0290(10) 0.0320(11) -0.0015(8) -0.0081(8) 0.0046(8)
C37 0.0269(10) 0.0228(10) 0.0360(11) -0.0053(8) -0.0064(9) 0.0082(8)
C38 0.0323(11) 0.0198(9) 0.0366(11) -0.0101(8) -0.0103(9) 0.0044(8)
C39 0.0237(9) 0.0178(8) 0.0318(10) -0.0100(7) -0.0115(8) 0.0013(7)
C40 0.0206(8) 0.0162(8) 0.0238(9) -0.0064(7) -0.0077(7) -0.0005(6)
C41 0.0178(8) 0.0180(8) 0.0202(8) -0.0033(6) -0.0067(7) 0.0006(6)
C42 0.0215(9) 0.0182(8) 0.0223(9) -0.0038(7) -0.0070(7) 0.0007(7)
C43 0.0247(9) 0.0180(8) 0.0269(10) -0.0054(7) -0.0080(8) 0.0016(7)
C44 0.0168(8) 0.0166(8) 0.0148(7) -0.0031(6) -0.0043(6) -0.0003(6)
C45 0.0190(8) 0.0198(8) 0.0269(9) -0.0057(7) -0.0085(7) -0.0013(7)
C46 0.0180(9) 0.0256(10) 0.0328(10) -0.0067(8) -0.0110(8) -0.0007(7)
C47 0.0178(8) 0.0215(9) 0.0256(9) -0.0043(7) -0.0080(7) 0.0022(7)
C48 0.0194(8) 0.0167(8) 0.0183(8) -0.0024(6) -0.0057(7) 0.0007(6)
C49 0.0311(11) 0.0228(9) 0.0337(11) -0.0127(8) -0.0139(9) 0.0012(8)
C50 0.0357(12) 0.0310(11) 0.0289(11) -0.0116(9) -0.0110(9) -0.0030(9)
C51 0.0364(12) 0.0296(11) 0.0312(11) -0.0129(9) -0.0137(9) 0.0027(9)
C52 0.0317(11) 0.0374(12) 0.0293(11) -0.0137(9) -0.0103(9) 0.0026(9)
C53 0.0365(12) 0.0395(13) 0.0307(11) -0.0113(10) -0.0112(10) 0.0010(10)
C54 0.0532(17) 0.0511(16) 0.0324(13) -0.0117(12) -0.0076(12) -0.0054(13)
C55 0.0270(10) 0.0199(9) 0.0359(11) -0.0066(8) -0.0127(8) -0.0038(7)
C56 0.0260(10) 0.0239(10) 0.0361(11) -0.0065(8) -0.0120(9) -0.0037(8)
C57 0.0309(11) 0.0348(12) 0.0369(12) -0.0040(9) -0.0119(9) -0.0097(9)
C58 0.0417(14) 0.0482(15) 0.0358(13) -0.0009(11) -0.0127(11) -0.0144(12)
C59 0.0562(19) 0.074(2) 0.0386(15) 0.0014(15) -0.0074(13) -0.0304(17)
C60A 0.041(2) 0.056(3) 0.058(3) 0.018(2) -0.019(2) -0.010(2)
C61 0.0338(11) 0.0268(10) 0.0216(9) 0.0028(8) -0.0053(8) -0.0002(8)
C62 0.0350(11) 0.0298(10) 0.0202(9) -0.0058(8) -0.0061(8) -0.0013(9)
C63 0.0224(9) 0.0252(9) 0.0307(10) -0.0071(8) -0.0149(8) -0.0023(7)
S2 0.0398(3) 0.0422(3) 0.0265(3) -0.0010(2) -0.0065(2) -0.0031(3)
O3 0.0637(14) 0.0698(15) 0.0300(10) 0.0085(9) -0.0131(9) -0.0178(12)
C64 0.0508(17) 0.0461(16) 0.0541(18) -0.0145(14) -0.0083(14) 0.0077(13)
C65 0.063(2) 0.065(2) 0.0379(15) -0.0051(14) -0.0216(14) -0.0016(16)
S3A 0.0333(6) 0.0427(7) 0.0433(7) -0.0099(5) -0.0154(5) -0.0029(5)
S3B 0.0346(7) 0.0271(6) 0.1287(16) -0.0255(8) -0.0392(9) 0.0010(5)

loop_
_atom_type_symbol
_atom_type_description
_atom_type_scat_dispersion_real
_atom_type_scat_dispersion_imag
_atom_type_scat_source
C C 0.0033 0.0016 'International Tables Vol C Tables 4.2.6.8 and 6.1.1.4'
H H 0.0000 0.0000 'International Tables Vol C Tables 4.2.6.8 and 6.1.1.4'
N N 0.0061 0.0033 'International Tables Vol C Tables 4.2.6.8 and 6.1.1.4'
O O 0.0106 0.0060 'International Tables Vol C Tables 4.2.6.8 and 6.1.1.4'
S S 0.1246 0.1234 'International Tables Vol C Tables 4.2.6.8 and 6.1.1.4'
Ir Ir -1.4442 7.9887 'International Tables Vol C Tables 4.2.6.8 and 6.1.1.4'

loop_
_exptl_crystal_face_index_h
_exptl_crystal_face_index_k
_exptl_crystal_face_index_l
_exptl_crystal_face_perp_dist
0.00 0.00 -1.00 0.0600
0.00 0.00 1.00 0.0700
1.00 0.00 0.00 0.0650
1.00 1.00 0.00 0.0700
-1.00 -1.00 0.00 0.1100
1.00 1.00 1.00 0.0660
-1.00 -1.00 -1.00 0.1100
0.00 1.00 0.00 0.1500
-1.00 0.00 0.00 0.1800

loop_
_geom_angle_atom_site_label_1
_geom_angle_atom_site_label_2
_geom_angle_atom_site_label_3
_geom_angle
_geom_angle_site_symmetry_1
_geom_angle_site_symmetry_3
_geom_angle_publ_flag
C33 Ir C3 92.16(7) . . ?
C33 Ir N2 80.65(7) . . ?
C3 Ir N2 88.96(7) . . ?
C33 Ir N1 98.39(7) . . ?
C3 Ir N1 79.92(7) . . ?
N2 Ir N1 168.81(6) . . ?
C33 Ir N3 174.76(7) . . ?
C3 Ir N3 90.36(7) . . ?
N2 Ir N3 94.81(6) . . ?
N1 Ir N3 86.57(6) . . ?
C33 Ir S1 89.31(5) . . ?
C3 Ir S1 178.52(5) . . ?
N2 Ir S1 91.47(5) . . ?
N1 Ir S1 99.68(5) . . ?
N3 Ir S1 88.19(5) . . ?
O1 S1 C62 106.74(11) . . ?
O1 S1 C61 107.09(11) . . ?
C62 S1 C61 99.23(11) . . ?
O1 S1 Ir 119.92(7) . . ?
C62 S1 Ir 111.46(8) . . ?
C61 S1 Ir 110.33(8) . . ?
C18 N1 C14 118.84(17) . . ?
C18 N1 Ir 126.31(14) . . ?
C14 N1 Ir 114.72(12) . . ?
C48 N2 C44 119.85(16) . . ?
C48 N2 Ir 123.74(13) . . ?
C44 N2 Ir 115.18(12) . . ?
C63 N3 Ir 165.00(17) . . ?
C10 C1 C2 118.93(17) . . ?
C1 C2 C3 121.92(17) . . ?
C1 C2 C14 122.97(17) . . ?
C3 C2 C14 114.98(16) . . ?
C4 C3 C2 118.08(17) . . ?
C4 C3 Ir 127.77(13) . . ?
C2 C3 Ir 114.11(13) . . ?
C11 C4 C3 119.72(17) . . ?
C12 C5 C6 118.5(2) . . ?
C5 C6 C7 120.4(2) . . ?
C8 C7 C6 121.0(2) . . ?
C7 C8 C13 118.9(2) . . ?
C10 C9 C13 100.80(16) . . ?
C10 C9 C19 111.70(17) . . ?
C13 C9 C19 112.46(18) . . ?
C10 C9 C25 111.09(17) . . ?
C13 C9 C25 111.31(17) . . ?
C19 C9 C25 109.29(17) . . ?
C1 C10 C11 119.53(17) . . ?
C1 C10 C9 129.12(18) . . ?
C11 C10 C9 111.34(17) . . ?
C4 C11 C10 121.80(18) . . ?
C4 C11 C12 129.84(17) . . ?
C10 C11 C12 108.36(17) . . ?
C5 C12 C13 121.36(19) . . ?
C5 C12 C11 130.51(18) . . ?
C13 C12 C11 108.12(18) . . ?
C8 C13 C12 119.8(2) . . ?
C8 C13 C9 128.91(19) . . ?
C12 C13 C9 111.24(17) . . ?
N1 C14 C15 120.30(18) . . ?
N1 C14 C2 114.73(16) . . ?
C15 C14 C2 124.87(18) . . ?
C16 C15 C14 120.5(2) . . ?
C15 C16 C17 118.6(2) . . ?
C18 C17 C16 119.2(2) . . ?
N1 C18 C17 122.5(2) . . ?
C20 C19 C9 114.83(19) . . ?
C21 C20 C19 113.5(2) . . ?
C20 C21 C22 114.8(3) . . ?
C23 C22 C21 112.2(3) . . ?
C22 C23 C24 114.4(3) . . ?
C26 C25 C9 114.28(17) . . ?
C25 C26 C27 114.63(18) . . ?
C26 C27 C28 111.48(19) . . ?
C29 C28 C27 115.5(2) . . ?
C30 C29 C28 114.2(2) . . ?
C40 C31 C32 118.44(17) . . ?
C31 C32 C33 122.53(16) . . ?
C31 C32 C44 122.04(16) . . ?
C33 C32 C44 115.20(16) . . ?
C34 C33 C32 117.51(16) . . ?
C34 C33 Ir 128.07(14) . . ?
C32 C33 Ir 113.82(13) . . ?
C41 C34 C33 119.77(17) . . ?
C42 C35 C36 118.9(2) . . ?
C37 C36 C35 120.5(2) . . ?
C36 C37 C38 120.79(19) . . ?
C43 C38 C37 119.2(2) . . ?
C43 C39 C40 100.91(15) . . ?
C43 C39 C49 112.12(17) . . ?
C40 C39 C49 110.68(16) . . ?
C43 C39 C55 111.19(17) . . ?
C40 C39 C55 111.93(17) . . ?
C49 C39 C55 109.78(17) . . ?
C31 C40 C41 120.24(17) . . ?
C31 C40 C39 128.05(17) . . ?
C41 C40 C39 111.52(16) . . ?
C34 C41 C40 121.39(17) . . ?
C34 C41 C42 130.61(18) . . ?
C40 C41 C42 107.92(16) . . ?
C35 C42 C43 120.65(18) . . ?
C35 C42 C41 130.78(18) . . ?
C43 C42 C41 108.56(17) . . ?
C38 C43 C42 120.0(2) . . ?
C38 C43 C39 128.91(19) . . ?
C42 C43 C39 111.05(17) . . ?
N2 C44 C45 120.11(16) . . ?
N2 C44 C32 114.13(16) . . ?
C45 C44 C32 125.74(17) . . ?
C46 C45 C44 119.64(18) . . ?
C45 C46 C47 119.70(18) . . ?
C48 C47 C46 118.58(17) . . ?
N2 C48 C47 122.07(17) . . ?
C50 C49 C39 114.08(18) . . ?
C51 C50 C49 115.18(19) . . ?
C50 C51 C52 111.45(19) . . ?
C53 C52 C51 115.1(2) . . ?
C52 C53 C54 111.5(2) . . ?
C56 C55 C39 114.17(17) . . ?
C57 C56 C55 114.21(18) . . ?
C56 C57 C58 112.2(2) . . ?
C57 C58 C59 114.2(2) . . ?
C60B C59 C58 116.1(5) . . ?
C60B C59 C60A 100.6(5) . . ?
C58 C59 C60A 113.3(3) . . ?
N3 C63 O2 179.6(3) . . ?
O3 S2 C64 105.32(15) . . ?
O3 S2 C65 105.52(15) . . ?
C64 S2 C65 97.00(17) . . ?
S3B O4 S3A 43.31(9) . . ?
O4 S3A C67A 108.1(3) . . ?
O4 S3A C66A 106.3(4) . . ?
C67A S3A C66A 77.1(5) . . ?
O4 S3B C66B 106.0(2) . . ?
O4 S3B C67B 95.3(2) . . ?
C66B S3B C67B 97.9(3) . . ?

loop_
_geom_bond_atom_site_label_1
_geom_bond_atom_site_label_2
_geom_bond_distance
_geom_bond_site_symmetry_2
_geom_bond_publ_flag
Ir C33 2.0188(19) . ?
Ir C3 2.0302(19) . ?
Ir N2 2.0523(16) . ?
Ir N1 2.0665(16) . ?
Ir N3 2.1361(18) . ?
Ir S1 2.3725(7) . ?
S1 O1 1.4872(16) . ?
S1 C62 1.782(2) . ?
S1 C61 1.783(2) . ?
O2 C63 1.205(3) . ?
N1 C18 1.353(3) . ?
N1 C14 1.366(2) . ?
N2 C48 1.352(2) . ?
N2 C44 1.366(2) . ?
N3 C63 1.145(3) . ?
C1 C10 1.384(3) . ?
C1 C2 1.405(3) . ?
C2 C3 1.410(2) . ?
C2 C14 1.464(3) . ?
C3 C4 1.403(3) . ?
C4 C11 1.387(3) . ?
C5 C12 1.387(3) . ?
C5 C6 1.396(3) . ?
C6 C7 1.397(3) . ?
C7 C8 1.389(4) . ?
C8 C13 1.396(3) . ?
C9 C10 1.524(3) . ?
C9 C13 1.527(3) . ?
C9 C19 1.545(3) . ?
C9 C25 1.546(3) . ?
C10 C11 1.401(3) . ?
C11 C12 1.473(3) . ?
C12 C13 1.404(3) . ?
C14 C15 1.396(3) . ?
C15 C16 1.382(3) . ?
C16 C17 1.388(3) . ?
C17 C18 1.383(3) . ?
C19 C20 1.531(3) . ?
C20 C21 1.495(4) . ?
C21 C22 1.535(4) . ?
C22 C23 1.475(4) . ?
C23 C24 1.503(5) . ?
C25 C26 1.518(3) . ?
C26 C27 1.527(3) . ?
C27 C28 1.532(3) . ?
C28 C29 1.528(3) . ?
C29 C30 1.499(4) . ?
C31 C40 1.381(3) . ?
C31 C32 1.403(3) . ?
C32 C33 1.423(2) . ?
C32 C44 1.463(2) . ?
C33 C34 1.406(2) . ?
C34 C41 1.394(3) . ?
C35 C42 1.389(3) . ?
C35 C36 1.394(3) . ?
C36 C37 1.390(3) . ?
C37 C38 1.392(3) . ?
C38 C43 1.387(3) . ?
C39 C43 1.523(3) . ?
C39 C40 1.525(3) . ?
C39 C49 1.547(3) . ?
C39 C55 1.549(3) . ?
C40 C41 1.406(3) . ?
C41 C42 1.470(3) . ?
C42 C43 1.408(3) . ?
C44 C45 1.395(3) . ?
C45 C46 1.386(3) . ?
C46 C47 1.392(3) . ?
C47 C48 1.382(3) . ?
C49 C50 1.525(3) . ?
C50 C51 1.520(3) . ?
C51 C52 1.528(4) . ?
C52 C53 1.522(3) . ?
C53 C54 1.522(4) . ?
C55 C56 1.527(3) . ?
C56 C57 1.523(3) . ?
C57 C58 1.528(4) . ?
C58 C59 1.539(4) . ?
C59 C60B 1.394(11) . ?
C59 C60A 1.563(6) . ?
S2 O3 1.495(2) . ?
S2 C64 1.772(3) . ?
S2 C65 1.813(3) . ?
O4 S3B 1.452(2) . ?
O4 S3A 1.555(2) . ?
S3A C67A 1.606(8) . ?
S3A C66A 1.739(11) . ?
S3B C66B 1.770(6) . ?
S3B C67B 2.124(7) . ?

loop_
_geom_torsion_atom_site_label_1
_geom_torsion_atom_site_label_2
_geom_torsion_atom_site_label_3
_geom_torsion_atom_site_label_4
_geom_torsion
_geom_torsion_site_symmetry_1
_geom_torsion_site_symmetry_2
_geom_torsion_site_symmetry_3
_geom_torsion_site_symmetry_4
_geom_torsion_publ_flag
C24 C23 C22 C21 179.2(3) . . . . ?
C23 C22 C21 C20 -161.2(3) . . . . ?
C22 C21 C20 C19 -179.9(3) . . . . ?
C21 C20 C19 C9 -158.6(2) . . . . ?
C20 C19 C9 C25 -179.1(2) . . . . ?
C19 C9 C25 C26 173.0(2) . . . . ?
C9 C25 C26 C27 175.3(2) . . . . ?
C25 C26 C27 C28 168.3(2) . . . . ?
C26 C27 C28 C29 -177.9(2) . . . . ?
C27 C28 C29 C30 -71.1(3) . . . . ?
C54 C53 C52 C51 175.8(2) . . . . ?
C53 C52 C51 C50 174.4(2) . . . . ?
C52 C51 C50 C49 -179.71(19) . . . . ?
C51 C50 C49 C39 176.74(18) . . . . ?
C50 C49 C39 C55 -179.74(18) . . . . ?
C49 C39 C55 C56 -173.59(17) . . . . ?
C39 C55 C56 C57 -178.84(19) . . . . ?
C55 C56 C57 C58 -178.2(2) . . . . ?
C56 C57 C58 C59 175.1(3) . . . . ?
C57 C58 C59 C60A -76.0(4) . . . . ?
C57 C58 C59 C60B 168.3(6) . . . . ?
